data_7250214
loop_
_publ_author_name
'Tsuchiya, Yuiho'
'Ohata, Misaki'
'Chisuga, Taichi'
'Nakano, Shogo'
'Ito, Suguru'

_publ_section_title
;
 Enantiopure and quasiracemic crystals of 7-substituted tryptophan
 derivatives: modulation of the molecular arrangement for functionalized
 crystals
;
_journal_issue 19
_journal_name_full CrystEngComm
_journal_page_first 3095
_journal_page_last 3101
_journal_paper_doi 10.1039/D5CE00099H
_journal_volume 27
_journal_year 2025
_chemical_absolute_configuration rmad
_chemical_formula_moiety 'C12 H11 N3 O2, C11 H12 N2 O2'
_chemical_formula_sum 'C23 H23 N5 O4'
_chemical_formula_weight 433.46
_space_group_crystal_system monoclinic
_space_group_IT_number 4
_space_group_name_Hall 'P 2yb'
_space_group_name_H-M_alt 'P 1 21 1'
_atom_sites_solution_hydrogens mixed
_atom_sites_solution_primary dual
_audit_creation_date 2023-12-28
_audit_creation_method
;
Olex2 1.3
(compiled 2020.11.12 svn.r5f609507 for OlexSys, GUI svn.r6408)
;
_audit_update_record
;
2025-01-23 deposited with the CCDC.	2025-04-02 downloaded from the CCDC.
;
_cell_angle_alpha 90
_cell_angle_beta 101.2100(10)
_cell_angle_gamma 90
_cell_formula_units_Z 2
_cell_length_a 9.43660(10)
_cell_length_b 5.76640(10)
_cell_length_c 19.6310(3)
_cell_measurement_reflns_used 6717
_cell_measurement_temperature 223(2)
_cell_measurement_theta_max 74.57
_cell_measurement_theta_min 5.92
_cell_volume 1047.84(3)
_computing_cell_refinement 'CrysAlisPro 1.171.40.66a (Rigaku OD, 2019)'
_computing_data_collection 'CrysAlisPro 1.171.40.66a (Rigaku OD, 2019)'
_computing_data_reduction 'CrysAlisPro 1.171.40.66a (Rigaku OD, 2019)'
_computing_molecular_graphics 'Olex2 1.3 (Dolomanov et al., 2009)'
_computing_publication_material 'Olex2 1.3 (Dolomanov et al., 2009)'
_computing_structure_refinement 'SHELXL 2018/3 (Sheldrick, 2015)'
_computing_structure_solution 'SHELXT 2018/2 (Sheldrick, 2018)'
_diffrn_ambient_temperature 223.15
_diffrn_detector_area_resol_mean 5.814
_diffrn_measured_fraction_theta_full 0.999
_diffrn_measured_fraction_theta_max 0.977
_diffrn_measurement_device_type 'Rigaku XtaLAB P200'
_diffrn_measurement_method \w
_diffrn_radiation_type CuK\a
_diffrn_radiation_wavelength 1.54184
_diffrn_reflns_av_R_equivalents 0.0374
_diffrn_reflns_av_unetI/netI 0.0388
_diffrn_reflns_Laue_measured_fraction_full 0.999
_diffrn_reflns_Laue_measured_fraction_max 0.977
_diffrn_reflns_limit_h_max 11
_diffrn_reflns_limit_h_min -11
_diffrn_reflns_limit_k_max 6
_diffrn_reflns_limit_k_min -6
_diffrn_reflns_limit_l_max 24
_diffrn_reflns_limit_l_min -24
_diffrn_reflns_number 16079
_diffrn_reflns_point_group_measured_fraction_full 0.958
_diffrn_reflns_point_group_measured_fraction_max 0.927
_diffrn_reflns_theta_full 67.684
_diffrn_reflns_theta_max 75.223
_diffrn_reflns_theta_min 4.593
_exptl_absorpt_coefficient_mu 0.795
_exptl_absorpt_correction_T_max 0.853
_exptl_absorpt_correction_T_min 0.687
_exptl_absorpt_correction_type multi-scan
_exptl_absorpt_process_details
;
CrysAlisPro 1.171.40.66a (Rigaku Oxford Diffraction, 2019)

Empirical absorption correction using spherical harmonics,

 implemented in SCALE3 ABSPACK scaling algorithm.
;
_exptl_crystal_colour colourless
_exptl_crystal_colour_primary colourless
_exptl_crystal_density_diffrn 1.374
_exptl_crystal_description plate
_exptl_crystal_F_000 456
_exptl_crystal_preparation Luminescent
_exptl_crystal_recrystallization_method 'Re-crystallisation from solvent: EtOH/H2O'
_exptl_crystal_size_max 0.5
_exptl_crystal_size_mid 0.2
_exptl_crystal_size_min 0.2
_refine_diff_density_max 0.137
_refine_diff_density_min -0.157
_refine_diff_density_rms 0.032
_refine_ls_abs_structure_details
;
 Flack x determined using 1371 quotients [(I+)-(I-)]/[(I+)+(I-)]
 (Parsons, Flack and Wagner, Acta Cryst. B69 (2013) 249-259).
;
_refine_ls_abs_structure_Flack 0.16(16)
_refine_ls_extinction_method none
_refine_ls_goodness_of_fit_ref 1.060
_refine_ls_hydrogen_treatment mixed
_refine_ls_matrix_type full
_refine_ls_number_parameters 313
_refine_ls_number_reflns 4013
_refine_ls_number_restraints 1
_refine_ls_restrained_S_all 1.060
_refine_ls_R_factor_all 0.0404
_refine_ls_R_factor_gt 0.0349
_refine_ls_shift/su_max 0.000
_refine_ls_shift/su_mean 0.000
_refine_ls_structure_factor_coef Fsqd
_refine_ls_weighting_details 'w=1/[\s^2^(Fo^2^)+(0.0401P)^2^+0.1410P] where P=(Fo^2^+2Fc^2^)/3'
_refine_ls_weighting_scheme calc
_refine_ls_wR_factor_gt 0.0887
_refine_ls_wR_factor_ref 0.0922
_reflns_Friedel_coverage 0.720
_reflns_Friedel_fraction_full 0.907
_reflns_Friedel_fraction_max 0.866
_reflns_number_gt 3558
_reflns_number_total 4013
_reflns_threshold_expression 'I > 2\s(I)'
_cod_data_source_file d5ce00099h2.cif
_cod_data_source_block tyh184
_cod_depositor_comments 'Adding full bibliography for 7250211--7250214.cif.'
_cod_database_code 7250214
_shelx_shelxl_version_number 2018/3
_shelx_space_group_comment
;
The symmetry employed for this shelxl refinement is uniquely defined
by the following loop, which should always be used as a source of
symmetry information in preference to the above space-group names.
They are only intended as comments.
;
_shelx_estimated_absorpt_t_max 0.857
_shelx_estimated_absorpt_t_min 0.692
_olex2_refinement_description
;
1. Fixed Uiso
 At 1.2 times of:
  All C(H) groups, All C(H,H) groups, All N(H) groups
2.a Ternary CH refined with riding coordinates:
 C10(H10), C22(H22)
2.b Secondary CH2 refined with riding coordinates:
 C9(H9A,H9B), C21(H21A,H21B)
2.c Aromatic/amide H refined with riding coordinates:
 N4(H4A), N1(H1), C4(H4), C1(H1A), C13(H13), C5(H5), C6(H6), C16(H16),
 C19(H19), C17(H17), C18(H18)
;
_olex2_submission_special_instructions 'No special instructions were received'

loop_
_space_group_symop_operation_xyz
'x, y, z'
'-x, y+1/2, -z'

loop_
_atom_site_label
_atom_site_type_symbol
_atom_site_fract_x
_atom_site_fract_y
_atom_site_fract_z
_atom_site_U_iso_or_equiv
_atom_site_adp_type
_atom_site_occupancy
_atom_site_site_symmetry_order
_atom_site_calc_flag
_atom_site_refinement_flags_posn
_atom_site_refinement_flags_adp
_atom_site_refinement_flags_occupancy
_atom_site_disorder_assembly
_atom_site_disorder_group
O2 O 0.61984(17) 0.3941(3) 0.51668(8) 0.0334(5) Uani 1 1 d . . . . .
O4 O 0.88293(17) 0.7187(3) 0.48018(9) 0.0321(4) Uani 1 1 d . . . . .
O3 O 0.7615(2) 0.8609(4) 0.38045(10) 0.0457(5) Uani 1 1 d . . . . .
O1 O 0.7383(2) 0.2557(4) 0.61784(10) 0.0449(5) Uani 1 1 d . . . . .
N5 N 0.8346(3) 0.2795(4) 0.43931(12) 0.0309(5) Uani 1 1 d . . . . .
N2 N 0.6684(3) 0.8360(4) 0.55624(11) 0.0288(5) Uani 1 1 d . . . . .
N4 N 0.9036(3) 0.8363(5) 0.19207(13) 0.0516(7) Uani 1 1 d . . . . .
H4A H 0.931069 0.958106 0.171882 0.062 Uiso 1 1 calc R U . . .
C23 C 0.8202(3) 0.7005(5) 0.41768(14) 0.0287(6) Uani 1 1 d . . . . .
N1 N 0.5854(2) 0.2978(5) 0.80535(11) 0.0407(6) Uani 1 1 d . . . . .
H1 H 0.557863 0.178947 0.826823 0.049 Uiso 1 1 calc R U . . .
C10 C 0.6857(3) 0.6562(5) 0.61158(13) 0.0282(6) Uani 1 1 d . . . . .
H10 H 0.780924 0.677859 0.642526 0.034 Uiso 1 1 calc R U . . .
C3 C 0.7066(3) 0.6141(5) 0.78090(13) 0.0336(6) Uani 1 1 d . . . . .
C20 C 0.7924(3) 0.6934(6) 0.16361(15) 0.0423(7) Uani 1 1 d . . . . .
C2 C 0.5964(3) 0.5597(5) 0.72177(13) 0.0337(6) Uani 1 1 d . . . . .
C11 C 0.6812(3) 0.4154(5) 0.57945(13) 0.0282(6) Uani 1 1 d . . . . .
C9 C 0.5671(3) 0.6886(6) 0.65463(13) 0.0344(6) Uani 1 1 d . . . . .
H9A H 0.557913 0.854168 0.664193 0.041 Uiso 1 1 calc R U . . .
H9B H 0.474694 0.636002 0.627149 0.041 Uiso 1 1 calc R U . . .
C22 C 0.8148(3) 0.4604(5) 0.38436(13) 0.0273(6) Uani 1 1 d . . . . .
H22 H 0.718075 0.439519 0.354687 0.033 Uiso 1 1 calc R U . . .
C4 C 0.8101(3) 0.7888(6) 0.79626(14) 0.0443(8) Uani 1 1 d . . . . .
H4 H 0.818939 0.902156 0.762916 0.053 Uiso 1 1 calc R U . . .
C14 C 0.8960(3) 0.5677(5) 0.27254(13) 0.0359(6) Uani 1 1 d . . . . .
C1 C 0.5256(3) 0.3685(6) 0.73909(13) 0.0379(7) Uani 1 1 d . . . . .
H1A H 0.447386 0.295767 0.709950 0.045 Uiso 1 1 calc R U . . .
C15 C 0.7845(3) 0.5193(6) 0.21331(14) 0.0369(7) Uani 1 1 d . . . . .
C21 C 0.9287(3) 0.4311(5) 0.33872(13) 0.0352(6) Uani 1 1 d . . . . .
H21A H 1.022906 0.479689 0.365280 0.042 Uiso 1 1 calc R U . . .
H21B H 0.935555 0.266518 0.327391 0.042 Uiso 1 1 calc R U . . .
C12 C 0.7761(3) 0.2777(6) 0.94840(14) 0.0520(7) Uani 1 1 d . . . . .
C8 C 0.6961(3) 0.4470(6) 0.83188(13) 0.0370(6) Uani 1 1 d . . . . .
C7 C 0.7867(3) 0.4512(7) 0.89751(14) 0.0448(7) Uani 1 1 d . . . . .
C13 C 0.9653(3) 0.7601(6) 0.25669(16) 0.0452(7) Uani 1 1 d . . . . .
H13 H 1.044232 0.830612 0.285954 0.054 Uiso 1 1 calc R U . . .
N3 N 0.7689(3) 0.1383(6) 0.98870(14) 0.0707(8) Uani 1 1 d . . . . .
C5 C 0.8993(3) 0.7937(7) 0.86075(16) 0.0541(9) Uani 1 1 d . . . . .
H5 H 0.969162 0.911415 0.870957 0.065 Uiso 1 1 calc R U . . .
C6 C 0.8885(3) 0.6295(8) 0.91081(16) 0.0528(9) Uani 1 1 d . . . . .
H6 H 0.950491 0.638007 0.954437 0.063 Uiso 1 1 calc R U . . .
C16 C 0.6817(3) 0.3427(6) 0.19627(15) 0.0443(7) Uani 1 1 d . . . . .
H16 H 0.674389 0.224012 0.228208 0.053 Uiso 1 1 calc R U . . .
C19 C 0.7014(4) 0.6967(7) 0.09897(16) 0.0548(9) Uani 1 1 d . . . . .
H19 H 0.708146 0.814388 0.066605 0.066 Uiso 1 1 calc R U . . .
C17 C 0.5916(3) 0.3457(8) 0.13200(16) 0.0559(9) Uani 1 1 d . . . . .
H17 H 0.522488 0.227709 0.120162 0.067 Uiso 1 1 calc R U . . .
C18 C 0.6015(4) 0.5224(8) 0.08392(17) 0.0603(10) Uani 1 1 d . . . . .
H18 H 0.538227 0.521199 0.040545 0.072 Uiso 1 1 calc R U . . .
H2A H 0.574(3) 0.836(7) 0.5289(14) 0.044(8) Uiso 1 1 d . . . . .
H5A H 0.926(4) 0.287(8) 0.4685(16) 0.056(10) Uiso 1 1 d . . . . .
H5B H 0.814(4) 0.103(9) 0.415(2) 0.079(13) Uiso 1 1 d . . . . .
H2B H 0.737(3) 0.807(6) 0.5247(16) 0.048(8) Uiso 1 1 d . . . . .
H2C H 0.685(3) 0.993(7) 0.5763(15) 0.038(8) Uiso 1 1 d . . . . .
H5C H 0.769(3) 0.307(6) 0.4671(14) 0.039(7) Uiso 1 1 d . . . . .

loop_
_atom_site_aniso_label
_atom_site_aniso_U_11
_atom_site_aniso_U_22
_atom_site_aniso_U_33
_atom_site_aniso_U_23
_atom_site_aniso_U_13
_atom_site_aniso_U_12
O2 0.0317(9) 0.0329(12) 0.0349(9) -0.0046(8) 0.0050(7) -0.0038(8)
O4 0.0310(9) 0.0268(11) 0.0378(9) -0.0064(8) 0.0044(7) -0.0011(8)
O3 0.0582(12) 0.0244(12) 0.0472(11) -0.0042(9) -0.0074(9) 0.0082(10)
O1 0.0613(13) 0.0239(12) 0.0452(11) 0.0001(9) -0.0003(9) 0.0109(11)
N5 0.0294(11) 0.0262(14) 0.0370(11) -0.0019(9) 0.0062(9) 0.0028(9)
N2 0.0337(11) 0.0197(13) 0.0332(11) 0.0000(9) 0.0069(9) -0.0013(9)
N4 0.0579(14) 0.0369(17) 0.0652(16) 0.0126(14) 0.0244(13) -0.0055(13)
C23 0.0257(12) 0.0235(16) 0.0370(13) -0.0029(10) 0.0058(10) -0.0006(10)
N1 0.0421(12) 0.0415(16) 0.0394(11) 0.0041(11) 0.0100(10) -0.0085(11)
C10 0.0274(12) 0.0251(16) 0.0323(12) 0.0021(10) 0.0067(9) 0.0009(11)
C3 0.0344(13) 0.0306(16) 0.0385(13) -0.0027(11) 0.0140(10) 0.0002(11)
C20 0.0486(16) 0.0359(18) 0.0476(15) 0.0079(12) 0.0221(13) 0.0057(13)
C2 0.0324(12) 0.0324(17) 0.0380(13) -0.0016(12) 0.0112(11) 0.0004(11)
C11 0.0267(12) 0.0238(16) 0.0346(13) -0.0017(10) 0.0073(10) 0.0000(10)
C9 0.0356(12) 0.0291(16) 0.0399(13) 0.0018(11) 0.0104(10) 0.0027(12)
C22 0.0267(12) 0.0186(14) 0.0352(13) -0.0025(10) 0.0028(10) 0.0017(10)
C4 0.0449(15) 0.042(2) 0.0495(16) -0.0066(14) 0.0178(13) -0.0075(14)
C14 0.0381(13) 0.0303(17) 0.0426(14) -0.0003(12) 0.0160(11) 0.0041(12)
C1 0.0359(13) 0.0388(18) 0.0387(13) 0.0001(13) 0.0065(10) -0.0025(13)
C15 0.0382(14) 0.0334(18) 0.0432(14) -0.0007(12) 0.0179(12) 0.0035(12)
C21 0.0335(12) 0.0303(16) 0.0440(14) -0.0019(12) 0.0131(11) 0.0085(12)
C12 0.0487(15) 0.065(2) 0.0409(14) 0.0043(14) 0.0057(11) 0.0101(13)
C8 0.0351(13) 0.0409(18) 0.0360(13) -0.0047(12) 0.0094(10) 0.0004(12)
C7 0.0426(14) 0.055(2) 0.0378(14) -0.0016(14) 0.0101(11) 0.0071(14)
C13 0.0436(15) 0.038(2) 0.0578(17) -0.0007(15) 0.0193(13) -0.0064(14)
N3 0.0720(17) 0.082(2) 0.0574(16) 0.0189(16) 0.0105(13) 0.0107(17)
C5 0.0487(16) 0.057(3) 0.0581(17) -0.0195(17) 0.0142(14) -0.0147(17)
C6 0.0442(15) 0.066(2) 0.0459(16) -0.0147(16) 0.0038(13) -0.0014(16)
C16 0.0481(15) 0.0380(19) 0.0505(15) -0.0064(14) 0.0190(12) -0.0042(14)
C19 0.0629(19) 0.058(2) 0.0469(16) 0.0091(16) 0.0197(15) 0.0136(18)
C17 0.0506(17) 0.061(3) 0.0578(18) -0.0171(18) 0.0149(14) -0.0062(17)
C18 0.0587(19) 0.080(3) 0.0426(16) -0.0082(17) 0.0096(14) 0.0152(19)

loop_
_atom_type_symbol
_atom_type_description
_atom_type_scat_dispersion_real
_atom_type_scat_dispersion_imag
_atom_type_scat_source
C C 0.0181 0.0091 'International Tables Vol C Tables 4.2.6.8 and 6.1.1.4'
H H 0.0000 0.0000 'International Tables Vol C Tables 4.2.6.8 and 6.1.1.4'
N N 0.0311 0.0180 'International Tables Vol C Tables 4.2.6.8 and 6.1.1.4'
O O 0.0492 0.0322 'International Tables Vol C Tables 4.2.6.8 and 6.1.1.4'

loop_
_geom_angle_atom_site_label_1
_geom_angle_atom_site_label_2
_geom_angle_atom_site_label_3
_geom_angle
_geom_angle_site_symmetry_1
_geom_angle_site_symmetry_3
_geom_angle_publ_flag
C22 N5 H5A 112(2) . . ?
C22 N5 H5B 110(2) . . ?
C22 N5 H5C 108(2) . . ?
H5A N5 H5B 111(3) . . ?
H5A N5 H5C 106(2) . . ?
H5B N5 H5C 110(3) . . ?
C10 N2 H2A 112(2) . . ?
C10 N2 H2B 110(2) . . ?
C10 N2 H2C 111.2(18) . . ?
H2A N2 H2B 108(2) . . ?
H2A N2 H2C 107(3) . . ?
H2B N2 H2C 109(3) . . ?
C20 N4 H4A 125.0 . . ?
C13 N4 H4A 125.0 . . ?
C13 N4 C20 110.0(3) . . ?
O4 C23 C22 117.6(2) . . ?
O3 C23 O4 125.7(3) . . ?
O3 C23 C22 116.7(2) . . ?
C1 N1 H1 125.8 . . ?
C1 N1 C8 108.3(3) . . ?
C8 N1 H1 125.8 . . ?
N2 C10 H10 108.5 . . ?
N2 C10 C11 110.0(2) . . ?
N2 C10 C9 109.1(2) . . ?
C11 C10 H10 108.5 . . ?
C11 C10 C9 111.9(2) . . ?
C9 C10 H10 108.5 . . ?
C4 C3 C2 134.4(3) . . ?
C4 C3 C8 119.0(2) . . ?
C8 C3 C2 106.6(2) . . ?
N4 C20 C15 106.6(2) . . ?
N4 C20 C19 131.0(3) . . ?
C19 C20 C15 122.4(3) . . ?
C3 C2 C9 125.9(3) . . ?
C1 C2 C3 106.7(2) . . ?
C1 C2 C9 127.4(2) . . ?
O2 C11 C10 117.6(2) . . ?
O1 C11 O2 125.6(3) . . ?
O1 C11 C10 116.8(2) . . ?
C10 C9 H9A 108.9 . . ?
C10 C9 H9B 108.9 . . ?
C2 C9 C10 113.3(2) . . ?
C2 C9 H9A 108.9 . . ?
C2 C9 H9B 108.9 . . ?
H9A C9 H9B 107.7 . . ?
N5 C22 C23 109.7(2) . . ?
N5 C22 H22 108.2 . . ?
N5 C22 C21 110.0(2) . . ?
C23 C22 H22 108.2 . . ?
C23 C22 C21 112.3(2) . . ?
C21 C22 H22 108.2 . . ?
C3 C4 H4 120.3 . . ?
C5 C4 C3 119.4(3) . . ?
C5 C4 H4 120.3 . . ?
C15 C14 C21 126.5(3) . . ?
C13 C14 C15 106.5(3) . . ?
C13 C14 C21 127.0(3) . . ?
N1 C1 H1A 124.9 . . ?
C2 C1 N1 110.1(2) . . ?
C2 C1 H1A 124.9 . . ?
C20 C15 C14 107.1(3) . . ?
C16 C15 C20 118.6(3) . . ?
C16 C15 C14 134.3(3) . . ?
C22 C21 H21A 108.9 . . ?
C22 C21 H21B 108.9 . . ?
C14 C21 C22 113.5(2) . . ?
C14 C21 H21A 108.9 . . ?
C14 C21 H21B 108.9 . . ?
H21A C21 H21B 107.7 . . ?
N3 C12 C7 179.3(3) . . ?
N1 C8 C3 108.2(2) . . ?
N1 C8 C7 129.9(3) . . ?
C7 C8 C3 121.8(3) . . ?
C8 C7 C12 121.1(3) . . ?
C6 C7 C12 121.5(3) . . ?
C6 C7 C8 117.3(3) . . ?
N4 C13 H13 125.0 . . ?
C14 C13 N4 109.9(3) . . ?
C14 C13 H13 125.0 . . ?
C4 C5 H5 119.2 . . ?
C4 C5 C6 121.5(3) . . ?
C6 C5 H5 119.2 . . ?
C7 C6 H6 119.5 . . ?
C5 C6 C7 121.0(3) . . ?
C5 C6 H6 119.5 . . ?
C15 C16 H16 120.5 . . ?
C17 C16 C15 119.0(3) . . ?
C17 C16 H16 120.5 . . ?
C20 C19 H19 121.2 . . ?
C18 C19 C20 117.7(3) . . ?
C18 C19 H19 121.2 . . ?
C16 C17 H17 119.5 . . ?
C16 C17 C18 121.0(4) . . ?
C18 C17 H17 119.5 . . ?
C19 C18 C17 121.3(3) . . ?
C19 C18 H18 119.3 . . ?
C17 C18 H18 119.3 . . ?

loop_
_geom_bond_atom_site_label_1
_geom_bond_atom_site_label_2
_geom_bond_distance
_geom_bond_site_symmetry_2
_geom_bond_publ_flag
O2 C11 1.262(3) . ?
O4 C23 1.259(3) . ?
O3 C23 1.240(3) . ?
O1 C11 1.244(3) . ?
N5 C22 1.486(4) . ?
N5 H5A 0.94(3) . ?
N5 H5B 1.13(5) . ?
N5 H5C 0.92(3) . ?
N2 C10 1.488(3) . ?
N2 H2A 0.95(3) . ?
N2 H2B 1.00(3) . ?
N2 H2C 0.99(4) . ?
N4 H4A 0.8700 . ?
N4 C20 1.366(4) . ?
N4 C13 1.362(4) . ?
C23 C22 1.528(4) . ?
N1 H1 0.8700 . ?
N1 C1 1.375(3) . ?
N1 C8 1.376(4) . ?
C10 H10 0.9900 . ?
C10 C11 1.522(4) . ?
C10 C9 1.539(3) . ?
C3 C2 1.435(4) . ?
C3 C4 1.395(4) . ?
C3 C8 1.407(4) . ?
C20 C15 1.412(4) . ?
C20 C19 1.387(4) . ?
C2 C9 1.492(4) . ?
C2 C1 1.366(4) . ?
C9 H9A 0.9800 . ?
C9 H9B 0.9800 . ?
C22 H22 0.9900 . ?
C22 C21 1.537(3) . ?
C4 H4 0.9400 . ?
C4 C5 1.378(4) . ?
C14 C15 1.435(4) . ?
C14 C21 1.499(4) . ?
C14 C13 1.355(4) . ?
C1 H1A 0.9400 . ?
C15 C16 1.401(4) . ?
C21 H21A 0.9800 . ?
C21 H21B 0.9800 . ?
C12 C7 1.431(5) . ?
C12 N3 1.139(4) . ?
C8 C7 1.401(4) . ?
C7 C6 1.396(5) . ?
C13 H13 0.9400 . ?
C5 H5 0.9400 . ?
C5 C6 1.383(5) . ?
C6 H6 0.9400 . ?
C16 H16 0.9400 . ?
C16 C17 1.378(4) . ?
C19 H19 0.9400 . ?
C19 C18 1.371(5) . ?
C17 H17 0.9400 . ?
C17 C18 1.404(6) . ?
C18 H18 0.9400 . ?

loop_
_geom_torsion_atom_site_label_1
_geom_torsion_atom_site_label_2
_geom_torsion_atom_site_label_3
_geom_torsion_atom_site_label_4
_geom_torsion
_geom_torsion_site_symmetry_1
_geom_torsion_site_symmetry_2
_geom_torsion_site_symmetry_3
_geom_torsion_site_symmetry_4
_geom_torsion_publ_flag
O4 C23 C22 N5 22.0(3) . . . . ?
O4 C23 C22 C21 -100.7(3) . . . . ?
O3 C23 C22 N5 -157.7(2) . . . . ?
O3 C23 C22 C21 79.6(3) . . . . ?
N5 C22 C21 C14 166.2(2) . . . . ?
N2 C10 C11 O2 -22.5(3) . . . . ?
N2 C10 C11 O1 157.9(2) . . . . ?
N2 C10 C9 C2 -165.0(2) . . . . ?
N4 C20 C15 C14 0.4(3) . . . . ?
N4 C20 C15 C16 -177.7(3) . . . . ?
N4 C20 C19 C18 177.6(3) . . . . ?
C23 C22 C21 C14 -71.3(3) . . . . ?
N1 C8 C7 C12 2.5(5) . . . . ?
N1 C8 C7 C6 -178.2(3) . . . . ?
C3 C2 C9 C10 70.3(4) . . . . ?
C3 C2 C1 N1 -0.5(3) . . . . ?
C3 C4 C5 C6 -0.1(5) . . . . ?
C3 C8 C7 C12 -179.0(3) . . . . ?
C3 C8 C7 C6 0.3(4) . . . . ?
C20 N4 C13 C14 -0.5(3) . . . . ?
C20 C15 C16 C17 -0.4(4) . . . . ?
C20 C19 C18 C17 -0.3(5) . . . . ?
C2 C3 C4 C5 178.1(3) . . . . ?
C2 C3 C8 N1 0.1(3) . . . . ?
C2 C3 C8 C7 -178.7(3) . . . . ?
C11 C10 C9 C2 72.9(3) . . . . ?
C9 C10 C11 O2 99.1(3) . . . . ?
C9 C10 C11 O1 -80.6(3) . . . . ?
C9 C2 C1 N1 179.1(3) . . . . ?
C4 C3 C2 C9 2.3(5) . . . . ?
C4 C3 C2 C1 -178.0(3) . . . . ?
C4 C3 C8 N1 178.7(2) . . . . ?
C4 C3 C8 C7 -0.1(4) . . . . ?
C4 C5 C6 C7 0.4(5) . . . . ?
C14 C15 C16 C17 -177.8(3) . . . . ?
C1 N1 C8 C3 -0.4(3) . . . . ?
C1 N1 C8 C7 178.2(3) . . . . ?
C1 C2 C9 C10 -109.3(3) . . . . ?
C15 C20 C19 C18 -0.2(5) . . . . ?
C15 C14 C21 C22 -71.9(4) . . . . ?
C15 C14 C13 N4 0.7(3) . . . . ?
C15 C16 C17 C18 -0.1(5) . . . . ?
C21 C14 C15 C20 179.4(2) . . . . ?
C21 C14 C15 C16 -3.0(5) . . . . ?
C21 C14 C13 N4 -179.3(3) . . . . ?
C12 C7 C6 C5 178.8(3) . . . . ?
C8 N1 C1 C2 0.6(3) . . . . ?
C8 C3 C2 C9 -179.4(3) . . . . ?
C8 C3 C2 C1 0.3(3) . . . . ?
C8 C3 C4 C5 0.0(4) . . . . ?
C8 C7 C6 C5 -0.5(5) . . . . ?
C13 N4 C20 C15 0.1(3) . . . . ?
C13 N4 C20 C19 -177.9(3) . . . . ?
C13 C14 C15 C20 -0.6(3) . . . . ?
C13 C14 C15 C16 177.0(3) . . . . ?
C13 C14 C21 C22 108.1(3) . . . . ?
C16 C17 C18 C19 0.5(5) . . . . ?
C19 C20 C15 C14 178.6(3) . . . . ?
C19 C20 C15 C16 0.5(4) . . . . ?
